data_7217044
loop_
_publ_author_name
'Li, Song'
'Chen, Jia-Mei'
'Lu, Tong-Bu'

_publ_section_title
;
 Synthon polymorphs of 1&#x2009;:&#x2009;1 co-crystal of 5-fluorouracil
 and 4-hydroxybenzoic acid: their relative stability and solvent polarity
 dependence of grinding outcomes
;
_journal_issue 28
_journal_name_full CrystEngComm
_journal_page_first 6450
_journal_paper_doi 10.1039/c4ce00221k
_journal_volume 16
_journal_year 2014
_chemical_formula_sum 'C11 H9 F N2 O5'
_chemical_formula_weight 268.20
_chemical_name_systematic
; 
 ? 
;
_space_group_IT_number 2
_symmetry_cell_setting triclinic
_symmetry_space_group_name_Hall '-P 1'
_symmetry_space_group_name_H-M 'P -1'
_atom_sites_solution_hydrogens geom
_atom_sites_solution_primary direct
_atom_sites_solution_secondary difmap
_audit_creation_method SHELXL-97
_cell_angle_alpha 67.906(10)
_cell_angle_beta 86.057(8)
_cell_angle_gamma 78.308(8)
_cell_formula_units_Z 2
_cell_length_a 6.8225(6)
_cell_length_b 8.6115(9)
_cell_length_c 10.7203(12)
_cell_measurement_reflns_used 1192
_cell_measurement_temperature 150.00(10)
_cell_measurement_theta_max 64.7560
_cell_measurement_theta_min 4.4330
_cell_volume 571.46(11)
_computing_structure_refinement 'SHELXL-97 (Sheldrick, 1997)'
_computing_structure_solution 'SHELXS-97 (Sheldrick, 1990)'
_diffrn_ambient_temperature 150.00(10)
_diffrn_detector_area_resol_mean 10.5058
_diffrn_measured_fraction_theta_full 0.981
_diffrn_measured_fraction_theta_max 0.981
_diffrn_measurement_device_type 'Xcalibur, Atlas, Gemini ultra'
_diffrn_measurement_method '\w scans'
_diffrn_radiation_monochromator graphite
_diffrn_radiation_source 'fine-focus sealed tube'
_diffrn_radiation_type CuK\a
_diffrn_radiation_wavelength 1.54178
_diffrn_reflns_av_R_equivalents 0.0329
_diffrn_reflns_av_sigmaI/netI 0.0390
_diffrn_reflns_limit_h_max 5
_diffrn_reflns_limit_h_min -7
_diffrn_reflns_limit_k_max 9
_diffrn_reflns_limit_k_min -9
_diffrn_reflns_limit_l_max 12
_diffrn_reflns_limit_l_min -10
_diffrn_reflns_number 3293
_diffrn_reflns_theta_full 62.94
_diffrn_reflns_theta_max 62.94
_diffrn_reflns_theta_min 4.45
_exptl_absorpt_coefficient_mu 1.176
_exptl_absorpt_correction_T_max 0.8915
_exptl_absorpt_correction_T_min 0.7989
_exptl_absorpt_correction_type multi-scan
_exptl_absorpt_process_details
;
CrysAlisPro, Agilent Technologies,
Version 1.171.36.28 (release 01-02-2013 CrysAlis171 .NET)
(compiled Feb  1 2013,16:14:44)
Empirical absorption correction using spherical harmonics,
 implemented in SCALE3 ABSPACK scaling algorithm.
;
_exptl_crystal_colour colorless
_exptl_crystal_density_diffrn 1.559
_exptl_crystal_density_method 'not measured'
_exptl_crystal_description block
_exptl_crystal_F_000 276
_exptl_crystal_size_max 0.20
_exptl_crystal_size_mid 0.20
_exptl_crystal_size_min 0.10
_refine_diff_density_max 0.208
_refine_diff_density_min -0.275
_refine_diff_density_rms 0.054
_refine_ls_extinction_method none
_refine_ls_goodness_of_fit_ref 1.054
_refine_ls_hydrogen_treatment mixed
_refine_ls_matrix_type full
_refine_ls_number_parameters 182
_refine_ls_number_reflns 1808
_refine_ls_number_restraints 0
_refine_ls_restrained_S_all 1.054
_refine_ls_R_factor_all 0.0630
_refine_ls_R_factor_gt 0.0456
_refine_ls_shift/su_max 0.004
_refine_ls_shift/su_mean 0.001
_refine_ls_structure_factor_coef Fsqd
_refine_ls_weighting_details 'calc w=1/[\s^2^(Fo^2^)+(0.0687P)^2^+0.0355P] where P=(Fo^2^+2Fc^2^)/3'
_refine_ls_weighting_scheme calc
_refine_ls_wR_factor_gt 0.1106
_refine_ls_wR_factor_ref 0.1266
_reflns_number_gt 1387
_reflns_number_total 1808
_reflns_threshold_expression >2sigma(I)
_cod_data_source_file c4ce00221k2.cif
_cod_data_source_block exp_6273
_cod_original_cell_volume 571.46(10)
_cod_database_code 7217044

loop_
_symmetry_equiv_pos_as_xyz
'x, y, z'
'-x, -y, -z'

loop_
_atom_site_label
_atom_site_type_symbol
_atom_site_fract_x
_atom_site_fract_y
_atom_site_fract_z
_atom_site_U_iso_or_equiv
_atom_site_adp_type
_atom_site_occupancy
_atom_site_symmetry_multiplicity
_atom_site_calc_flag
_atom_site_refinement_flags
N1 N 0.1213(3) 0.2884(2) 0.62119(18) 0.0225(4) Uani 1 1 d .
F1 F 0.3539(2) -0.12438(15) 0.84625(14) 0.0383(4) Uani 1 1 d .
O2 O 0.2544(2) 0.51082(18) 0.47665(15) 0.0273(4) Uani 1 1 d .
O1 O -0.0215(2) 0.07212(19) 0.76358(16) 0.0313(4) Uani 1 1 d .
N2 N 0.4630(3) 0.2682(2) 0.60408(19) 0.0256(5) Uani 1 1 d .
C4 C 0.3332(3) 0.0356(3) 0.7537(2) 0.0264(5) Uani 1 1 d .
C2 C 0.2784(3) 0.3638(3) 0.5626(2) 0.0224(5) Uani 1 1 d .
C3 C 0.4906(3) 0.1053(3) 0.6993(2) 0.0272(5) Uani 1 1 d .
H3A H 0.6194 0.0439 0.7256 0.033 Uiso 1 1 calc R
C1 C 0.1315(3) 0.1261(3) 0.7180(2) 0.0240(5) Uani 1 1 d .
H2 H 0.567(4) 0.326(3) 0.569(3) 0.053(8) Uiso 1 1 d .
H1 H -0.002(4) 0.355(3) 0.593(3) 0.042(7) Uiso 1 1 d .
O3 O -0.2224(2) -0.1269(2) 0.95668(17) 0.0398(5) Uani 1 1 d .
H3 H -0.1214 -0.0924 0.9206 0.060 Uiso 1 1 calc R
C8 C -0.0860(3) -0.6102(3) 1.2503(2) 0.0259(5) Uani 1 1 d .
O5 O -0.1848(2) -0.84788(19) 1.42293(16) 0.0342(4) Uani 1 1 d .
O4 O 0.1419(2) -0.84906(19) 1.38619(16) 0.0323(4) Uani 1 1 d .
H4 H 0.1502 -0.9445 1.4450 0.049 Uiso 1 1 calc R
C5 C -0.1700(3) -0.2862(3) 1.0504(2) 0.0290(6) Uani 1 1 d .
C11 C -0.0476(3) -0.7781(3) 1.3589(2) 0.0268(5) Uani 1 1 d .
C10 C -0.3257(4) -0.3677(3) 1.1136(2) 0.0311(6) Uani 1 1 d .
H10 H -0.4577 -0.3142 1.0893 0.037 Uiso 1 1 calc R
C7 C 0.0689(3) -0.5268(3) 1.1847(2) 0.0281(5) Uani 1 1 d .
H7 H 0.2012 -0.5803 1.2081 0.034 Uiso 1 1 calc R
C9 C -0.2836(3) -0.5284(3) 1.2128(2) 0.0294(6) Uani 1 1 d .
H9 H -0.3880 -0.5830 1.2552 0.035 Uiso 1 1 calc R
C6 C 0.0277(3) -0.3658(3) 1.0853(2) 0.0295(6) Uani 1 1 d .
H6 H 0.1315 -0.3111 1.0421 0.035 Uiso 1 1 calc R

loop_
_atom_site_aniso_label
_atom_site_aniso_U_11
_atom_site_aniso_U_22
_atom_site_aniso_U_33
_atom_site_aniso_U_23
_atom_site_aniso_U_13
_atom_site_aniso_U_12
N1 0.0171(10) 0.0221(10) 0.0258(10) -0.0056(9) 0.0000(8) -0.0048(8)
F1 0.0349(8) 0.0228(7) 0.0438(9) 0.0041(6) -0.0054(6) -0.0066(6)
O2 0.0205(8) 0.0250(9) 0.0291(9) -0.0009(8) -0.0009(6) -0.0063(7)
O1 0.0250(9) 0.0298(9) 0.0355(10) -0.0053(8) 0.0009(7) -0.0111(7)
N2 0.0179(10) 0.0249(10) 0.0290(11) -0.0042(9) 0.0010(8) -0.0047(8)
C4 0.0277(13) 0.0188(11) 0.0272(12) -0.0026(10) -0.0030(10) -0.0031(10)
C2 0.0195(11) 0.0238(12) 0.0228(12) -0.0068(10) 0.0010(9) -0.0058(9)
C3 0.0228(12) 0.0231(12) 0.0302(13) -0.0046(10) -0.0011(10) -0.0017(10)
C1 0.0235(12) 0.0235(12) 0.0251(12) -0.0073(10) 0.0006(9) -0.0086(10)
O3 0.0337(10) 0.0348(10) 0.0356(10) 0.0057(8) -0.0004(8) -0.0093(8)
C8 0.0306(13) 0.0239(12) 0.0242(12) -0.0088(10) 0.0010(10) -0.0074(10)
O5 0.0325(9) 0.0280(9) 0.0345(10) -0.0042(8) 0.0046(8) -0.0052(7)
O4 0.0299(9) 0.0259(9) 0.0358(10) -0.0061(8) -0.0006(7) -0.0037(7)
C5 0.0324(13) 0.0292(13) 0.0237(12) -0.0065(11) 0.0006(10) -0.0085(10)
C11 0.0297(13) 0.0255(12) 0.0271(13) -0.0122(11) 0.0034(10) -0.0057(10)
C10 0.0280(13) 0.0328(13) 0.0281(13) -0.0061(11) -0.0011(10) -0.0059(10)
C7 0.0264(12) 0.0296(12) 0.0298(13) -0.0139(11) 0.0016(10) -0.0037(10)
C9 0.0273(13) 0.0319(13) 0.0278(13) -0.0080(11) 0.0030(10) -0.0097(10)
C6 0.0307(13) 0.0324(13) 0.0256(13) -0.0081(11) 0.0041(10) -0.0135(11)

loop_
_atom_type_symbol
_atom_type_description
_atom_type_scat_dispersion_real
_atom_type_scat_dispersion_imag
_atom_type_scat_source
C C 0.0181 0.0091 'International Tables Vol C Tables 4.2.6.8 and 6.1.1.4'
H H 0.0000 0.0000 'International Tables Vol C Tables 4.2.6.8 and 6.1.1.4'
N N 0.0311 0.0180 'International Tables Vol C Tables 4.2.6.8 and 6.1.1.4'
O O 0.0492 0.0322 'International Tables Vol C Tables 4.2.6.8 and 6.1.1.4'
F F 0.0727 0.0534 'International Tables Vol C Tables 4.2.6.8 and 6.1.1.4'

loop_
_geom_angle_atom_site_label_1
_geom_angle_atom_site_label_2
_geom_angle_atom_site_label_3
_geom_angle
C2 N1 C1 126.64(19)
C2 N1 H1 114.8(15)
C1 N1 H1 118.5(15)
C2 N2 C3 122.42(19)
C2 N2 H2 114.1(17)
C3 N2 H2 123.2(17)
C3 C4 F1 121.8(2)
C3 C4 C1 122.2(2)
F1 C4 C1 116.01(18)
O2 C2 N2 122.15(19)
O2 C2 N1 122.03(19)
N2 C2 N1 115.83(19)
C4 C3 N2 120.0(2)
C4 C3 H3A 120.0
N2 C3 H3A 120.0
O1 C1 N1 120.59(19)
O1 C1 C4 126.4(2)
N1 C1 C4 112.97(18)
C5 O3 H3 109.5
C9 C8 C7 118.8(2)
C9 C8 C11 119.2(2)
C7 C8 C11 122.0(2)
C11 O4 H4 109.5
O3 C5 C10 116.5(2)
O3 C5 C6 123.0(2)
C10 C5 C6 120.5(2)
O5 C11 O4 122.1(2)
O5 C11 C8 122.2(2)
O4 C11 C8 115.71(19)
C9 C10 C5 119.6(2)
C9 C10 H10 120.2
C5 C10 H10 120.2
C6 C7 C8 120.7(2)
C6 C7 H7 119.7
C8 C7 H7 119.7
C10 C9 C8 120.8(2)
C10 C9 H9 119.6
C8 C9 H9 119.6
C7 C6 C5 119.6(2)
C7 C6 H6 120.2
C5 C6 H6 120.2

loop_
_geom_bond_atom_site_label_1
_geom_bond_atom_site_label_2
_geom_bond_distance
N1 C2 1.359(3)
N1 C1 1.384(3)
N1 H1 0.92(3)
F1 C4 1.347(2)
O2 C2 1.240(2)
O1 C1 1.224(2)
N2 C2 1.358(3)
N2 C3 1.374(3)
N2 H2 0.93(3)
C4 C3 1.328(3)
C4 C1 1.436(3)
C3 H3A 0.9300
O3 C5 1.354(3)
O3 H3 0.8200
C8 C9 1.397(3)
C8 C7 1.398(3)
C8 C11 1.462(3)
O5 C11 1.240(3)
O4 C11 1.314(3)
O4 H4 0.8200
C5 C10 1.387(3)
C5 C6 1.390(3)
C10 C9 1.380(3)
C10 H10 0.9300
C7 C6 1.381(3)
C7 H7 0.9300
C9 H9 0.9300
C6 H6 0.9300

loop_
_geom_hbond_atom_site_label_D
_geom_hbond_atom_site_label_H
_geom_hbond_atom_site_label_A
_geom_hbond_distance_DH
_geom_hbond_distance_HA
_geom_hbond_distance_DA
_geom_hbond_angle_DHA
_geom_hbond_site_symmetry_A
N2 H2 O2 0.93(3) 1.94(3) 2.847(2) 164(2) 2_666
N1 H1 O2 0.92(3) 1.89(3) 2.805(2) 176(2) 2_566
O3 H3 O1 0.82 1.94 2.645(2) 144.3 .
O4 H4 O5 0.82 1.80 2.615(2) 176.1 2_538

loop_
_geom_torsion_atom_site_label_1
_geom_torsion_atom_site_label_2
_geom_torsion_atom_site_label_3
_geom_torsion_atom_site_label_4
_geom_torsion
C3 N2 C2 O2 180.0(2)
C3 N2 C2 N1 0.0(3)
C1 N1 C2 O2 -179.7(2)
C1 N1 C2 N2 0.3(3)
F1 C4 C3 N2 179.28(19)
C1 C4 C3 N2 -1.0(4)
C2 N2 C3 C4 0.4(3)
C2 N1 C1 O1 179.9(2)
C2 N1 C1 C4 -0.8(3)
C3 C4 C1 O1 -179.6(2)
F1 C4 C1 O1 0.2(3)
C3 C4 C1 N1 1.2(3)
F1 C4 C1 N1 -179.09(18)
C9 C8 C11 O5 -3.0(3)
C7 C8 C11 O5 175.5(2)
C9 C8 C11 O4 178.3(2)
C7 C8 C11 O4 -3.3(3)
O3 C5 C10 C9 -178.2(2)
C6 C5 C10 C9 0.6(4)
C9 C8 C7 C6 0.6(3)
C11 C8 C7 C6 -177.9(2)
C5 C10 C9 C8 0.0(4)
C7 C8 C9 C10 -0.6(3)
C11 C8 C9 C10 178.0(2)
C8 C7 C6 C5 -0.1(3)
O3 C5 C6 C7 178.2(2)
C10 C5 C6 C7 -0.5(3)
